data_7029683
loop_
_publ_author_name
'Lu, Xinyi'
'Ye, Junwei'
'Sun, Yuan'
'Bogale, Raji Feyisa'
'Zhao, Limei'
'Tian, Peng'
'Ning, Guiling'

_publ_section_title
;
 Ligand effects on the structural dimensionality and antibacterial
 activities of silver-based coordination polymers.
;
_journal_issue 26
_journal_name_full 'Dalton transactions (Cambridge, England : 2003)'
_journal_page_first 10104
_journal_page_last 10113
_journal_paper_doi 10.1039/c4dt00270a
_journal_volume 43
_journal_year 2014
_chemical_formula_sum 'C7 H5 Ag N2'
_chemical_formula_weight 225.00
_chemical_name_systematic
;
?
;
_space_group_IT_number 14
_symmetry_cell_setting monoclinic
_symmetry_space_group_name_Hall '-P 2yn'
_symmetry_space_group_name_H-M 'P 1 21/n 1'
_atom_sites_solution_hydrogens geom
_atom_sites_solution_primary direct
_atom_sites_solution_secondary difmap
_audit_creation_method SHELXL-97
_cell_angle_alpha 90.00
_cell_angle_beta 96.199(2)
_cell_angle_gamma 90.00
_cell_formula_units_Z 4
_cell_length_a 4.5170(6)
_cell_length_b 12.3513(15)
_cell_length_c 11.1973(13)
_cell_measurement_reflns_used 4893
_cell_measurement_temperature 296(2)
_cell_measurement_theta_max 33.58
_cell_measurement_theta_min 2.464
_cell_volume 621.05(13)
_computing_cell_refinement PROCESS-AUTO
_computing_data_collection PROCESS-AUTO
_computing_data_reduction PROCESS-AUTO
_computing_molecular_graphics 'SHELXL-97 (Sheldrick, 1997)'
_computing_publication_material 'SHELXL-97 (Sheldrick, 1997)'
_computing_structure_refinement 'SHELXL-97 (Sheldrick, 1997)'
_computing_structure_solution 'SHELXS-97 (Sheldrick, 1990)'
_diffrn_ambient_temperature 296(2)
_diffrn_detector_area_resol_mean 10.0
_diffrn_measured_fraction_theta_full 1.000
_diffrn_measured_fraction_theta_max 1.000
_diffrn_measurement_device_type 'Rigaku RAXIS-RAPID'
_diffrn_measurement_method 'Omega scan'
_diffrn_radiation_monochromator graphite
_diffrn_radiation_source 'fine-focus sealed tube'
_diffrn_radiation_type MoK\a
_diffrn_radiation_wavelength 0.71073
_diffrn_reflns_av_R_equivalents 0.0224
_diffrn_reflns_av_sigmaI/netI 0.0171
_diffrn_reflns_limit_h_max 5
_diffrn_reflns_limit_h_min -5
_diffrn_reflns_limit_k_max 14
_diffrn_reflns_limit_k_min -14
_diffrn_reflns_limit_l_max 13
_diffrn_reflns_limit_l_min -13
_diffrn_reflns_number 4005
_diffrn_reflns_theta_full 25.00
_diffrn_reflns_theta_max 25.00
_diffrn_reflns_theta_min 2.46
_diffrn_standards_decay_% none
_diffrn_standards_interval_count none
_diffrn_standards_interval_time none
_diffrn_standards_number none
_exptl_absorpt_coefficient_mu 3.145
_exptl_absorpt_correction_T_max 0.6014
_exptl_absorpt_correction_T_min 0.5446
_exptl_absorpt_correction_type multi-scan
_exptl_absorpt_process_details
;
Higashi, T. (1995) Progrom for Absorption Correcttion.
Rigaku Corporation, Tokyo, Japan.
;
_exptl_crystal_colour colorless
_exptl_crystal_density_diffrn 2.406
_exptl_crystal_density_meas ?
_exptl_crystal_density_method 'not measured'
_exptl_crystal_description block
_exptl_crystal_F_000 432
_exptl_crystal_size_max 0.22
_exptl_crystal_size_mid 0.20
_exptl_crystal_size_min 0.18
_refine_diff_density_max 0.337
_refine_diff_density_min -0.687
_refine_diff_density_rms 0.099
_refine_ls_extinction_coef 0
_refine_ls_extinction_method none
_refine_ls_goodness_of_fit_ref 1.106
_refine_ls_hydrogen_treatment mixed
_refine_ls_matrix_type full
_refine_ls_number_parameters 103
_refine_ls_number_reflns 1099
_refine_ls_number_restraints 0
_refine_ls_restrained_S_all 1.106
_refine_ls_R_factor_all 0.0173
_refine_ls_R_factor_gt 0.0166
_refine_ls_shift/su_max 0.001
_refine_ls_shift/su_mean 0.000
_refine_ls_structure_factor_coef Fsqd
_refine_ls_weighting_details 'calc w=1/[\s^2^(Fo^2^)+(0.0242P)^2^+0.3537P] where P=(Fo^2^+2Fc^2^)/3'
_refine_ls_weighting_scheme calc
_refine_ls_wR_factor_gt 0.0427
_refine_ls_wR_factor_ref 0.0431
_reflns_number_gt 1065
_reflns_number_total 1099
_reflns_threshold_expression >2sigma(I)
_cod_data_source_file c4dt00270a2.cif
_cod_data_source_block 1
_cod_depositor_comments
;
The following automatic conversions were performed:

'_symmetry_cell_setting' value 'Monoclinic' changed to 'monoclinic'
according to
/usr/data/users/saulius/crontab/automatic-downloads/rss-feeds/RSC/lib/dictionaries/cif_core.dic
dictionary named 'cif_core.dic' version 2.4.2 from 2011-04-26.

Automatic conversion script
Id: cif_fix_values 2281 2013-09-26 08:29:07Z andrius 

 Adding full bibliography for 7029683--7029686.cif.

The following automatic conversions were performed:

'_exptl_crystal_density_meas' value 'not measured' was changed to '?'
- the value is perceived as not measured.

Automatic conversion script
Id: cif_fix_values 3008 2015-01-20 13:52:24Z robertas 
;
_cod_original_sg_symbol_H-M P21/n
_cod_database_code 7029683

loop_
_symmetry_equiv_pos_as_xyz
'x, y, z'
'-x+1/2, y+1/2, -z+1/2'
'-x, -y, -z'
'x-1/2, -y-1/2, z-1/2'

loop_
_atom_site_label
_atom_site_type_symbol
_atom_site_fract_x
_atom_site_fract_y
_atom_site_fract_z
_atom_site_U_iso_or_equiv
_atom_site_adp_type
_atom_site_occupancy
_atom_site_symmetry_multiplicity
_atom_site_calc_flag
_atom_site_refinement_flags
Ag1 Ag 0.01314(4) 0.762275(15) 0.904556(13) 0.02214(10) Uani 1 1 d .
N1 N 0.2416(4) 0.71657(15) 0.75938(16) 0.0186(4) Uani 1 1 d .
N2 N -0.1164(4) 0.80248(16) 1.07322(15) 0.0188(4) Uani 1 1 d .
C1 C 0.2151(6) 0.75090(16) 0.6454(2) 0.0190(5) Uani 1 1 d .
C2 C 0.0317(4) 0.87950(17) 1.14677(17) 0.0170(4) Uani 1 1 d .
C3 C 0.2352(5) 0.95902(19) 1.1216(2) 0.0219(4) Uani 1 1 d .
H3 H 0.2912 0.9677 1.0447 0.026 Uiso 1 1 calc R
C4 C 0.3507(5) 1.02462(19) 1.2159(2) 0.0259(5) Uani 1 1 d .
C5 C 0.7698(5) 0.4889(2) 0.8321(2) 0.0271(5) Uani 1 1 d .
C6 C 0.5657(5) 0.56743(18) 0.85699(18) 0.0219(4) Uani 1 1 d .
H6 H 0.5109 0.5760 0.9341 0.026 Uiso 1 1 calc R
C7 C 0.4457(4) 0.63299(17) 0.76290(17) 0.0172(4) Uani 1 1 d .
H1 H 0.085(5) 0.8105(19) 0.6165(18) 0.007(5) Uiso 1 1 d .
H4 H 0.484(6) 1.077(2) 1.202(2) 0.036(7) Uiso 1 1 d .
H5 H 0.858(6) 0.444(2) 0.906(2) 0.038(7) Uiso 1 1 d .

loop_
_atom_site_aniso_label
_atom_site_aniso_U_11
_atom_site_aniso_U_22
_atom_site_aniso_U_33
_atom_site_aniso_U_23
_atom_site_aniso_U_13
_atom_site_aniso_U_12
Ag1 0.02691(14) 0.02850(14) 0.01269(13) -0.00310(6) 0.00980(9) -0.00062(6)
N1 0.0230(9) 0.0209(8) 0.0128(9) -0.0013(7) 0.0066(7) -0.0027(8)
N2 0.0210(8) 0.0231(10) 0.0130(8) -0.0007(7) 0.0060(7) -0.0001(8)
C1 0.0228(11) 0.0210(11) 0.0143(13) 0.0006(8) 0.0065(10) 0.0009(9)
C2 0.0174(9) 0.0202(11) 0.0138(10) 0.0008(8) 0.0043(7) 0.0048(8)
C3 0.0204(10) 0.0263(11) 0.0195(10) 0.0033(9) 0.0050(8) 0.0018(9)
C4 0.0229(11) 0.0228(12) 0.0320(13) 0.0019(10) 0.0032(9) -0.0026(9)
C5 0.0252(11) 0.0266(12) 0.0286(13) 0.0075(10) -0.0020(10) -0.0046(10)
C6 0.0264(11) 0.0254(11) 0.0142(10) 0.0022(9) 0.0038(8) -0.0060(9)
C7 0.0180(9) 0.0198(10) 0.0145(10) -0.0013(8) 0.0045(8) -0.0047(8)

loop_
_atom_type_symbol
_atom_type_description
_atom_type_scat_dispersion_real
_atom_type_scat_dispersion_imag
_atom_type_scat_source
C C 0.0033 0.0016 'International Tables Vol C Tables 4.2.6.8 and 6.1.1.4'
H H 0.0000 0.0000 'International Tables Vol C Tables 4.2.6.8 and 6.1.1.4'
N N 0.0061 0.0033 'International Tables Vol C Tables 4.2.6.8 and 6.1.1.4'
O O 0.0106 0.0060 'International Tables Vol C Tables 4.2.6.8 and 6.1.1.4'
Ag Ag -0.8971 1.1015 'International Tables Vol C Tables 4.2.6.8 and 6.1.1.4'

loop_
_geom_angle_atom_site_label_1
_geom_angle_atom_site_label_2
_geom_angle_atom_site_label_3
_geom_angle
_geom_angle_site_symmetry_1
_geom_angle_site_symmetry_3
N1 Ag1 N2 166.35(7) . .
C1 N1 C7 104.75(17) . .
C1 N1 Ag1 130.85(15) . .
C7 N1 Ag1 124.21(14) . .
C1 N2 C2 104.41(17) 4_576 .
C1 N2 Ag1 131.14(15) 4_576 .
C2 N2 Ag1 122.38(13) . .
N1 C1 N2 114.9(2) . 4_675
N1 C1 H1 123.0(11) . .
N2 C1 H1 122.1(11) 4_675 .
N2 C2 C3 130.63(19) . .
N2 C2 C7 108.14(18) . 4_576
C3 C2 C7 121.2(2) . 4_576
C4 C3 C2 117.4(2) . .
C4 C3 H3 121.3 . .
C2 C3 H3 121.3 . .
C3 C4 C5 121.6(2) . 4_576
C3 C4 H4 119.0(17) . .
C5 C4 H4 119.4(17) 4_576 .
C6 C5 C4 121.1(2) . 4_675
C6 C5 H5 114.8(16) . .
C4 C5 H5 124.1(16) 4_675 .
C5 C6 C7 117.90(19) . .
C5 C6 H6 121.1 . .
C7 C6 H6 121.1 . .
N1 C7 C6 131.35(18) . .
N1 C7 C2 107.81(18) . 4_675
C6 C7 C2 120.84(19) . 4_675

loop_
_geom_bond_atom_site_label_1
_geom_bond_atom_site_label_2
_geom_bond_distance
_geom_bond_site_symmetry_2
Ag1 N1 2.0949(17) .
Ag1 N2 2.0963(16) .
N1 C1 1.338(3) .
N1 C7 1.382(3) .
N2 C1 1.341(3) 4_576
N2 C2 1.383(3) .
C1 N2 1.341(3) 4_675
C1 H1 0.97(2) .
C2 C3 1.395(3) .
C2 C7 1.405(3) 4_576
C3 C4 1.387(3) .
C3 H3 0.9300 .
C4 C5 1.399(4) 4_576
C4 H4 0.91(3) .
C5 C6 1.387(3) .
C5 C4 1.399(4) 4_675
C5 H5 1.04(3) .
C6 C7 1.392(3) .
C6 H6 0.9300 .
C7 C2 1.405(3) 4_675
